data_2002225
loop_
_publ_author_name
'Hoerkner, W'
'Mueller-Buschbaum, Hk'

_publ_section_title 'Zur Kristallstruktur von Ba Al2 O4'
_journal_name_full
;
Zeitschrift fuer Anorganische und Allgemeine Chemie
;
_journal_page_first 40
_journal_page_last 44
_journal_paper_doi 10.1002/zaac.19794510107
_journal_volume 451
_journal_year 1979
_chemical_formula_structural 'Ba Al2 O4'
_chemical_formula_sum 'Al2 Ba O4'
_chemical_name_systematic 'Barium dialuminium oxide'
_space_group_IT_number 173
_symmetry_cell_setting hexagonal
_symmetry_Int_Tables_number 173
_symmetry_space_group_name_Hall 'P 6c'
_symmetry_space_group_name_H-M 'P 63'
_cell_angle_alpha 90
_cell_angle_beta 90
_cell_angle_gamma 120
_cell_formula_units_Z 8
_cell_length_a 10.47
_cell_length_b 10.47
_cell_length_c 8.819
_cell_volume 837.2
_refine_ls_R_factor_all 0.12
_cod_database_code 2002225

loop_
_symmetry_equiv_pos_as_xyz
x,y,z
-y,x-y,z
y-x,-x,z
-x,-y,1/2+z
y,y-x,1/2+z
x-y,x,1/2+z

loop_
_atom_site_label
_atom_site_type_symbol
_atom_site_symmetry_multiplicity
_atom_site_Wyckoff_symbol
_atom_site_fract_x
_atom_site_fract_y
_atom_site_fract_z
_atom_site_occupancy
_atom_site_attached_hydrogens
_atom_site_calc_flag
Ba1 Ba2+ 2 a 0. 0. 0.25 1. 0 d
Ba2 Ba2+ 6 c 0.5041 0.002 0.2591 1. 0 d
Al1 Al3+ 6 c 0.1604 0.3393 0.0595 1. 0 d
Al2 Al3+ 6 c 0.1518 0.3318 0.4468 1. 0 d
Al3 Al3+ 2 b 0.3333 0.6667 0.9401 1. 0 d
Al4 Al3+ 2 b 0.3333 0.6667 0.5493 1. 0 d
O1 O2- 6 c 0.178 0.002 0.98 1. 0 d
O2 O2- 6 c 0.688 0.004 0.056 1. 0 d
O3 O2- 6 c 0.501 0.178 0.996 1. 0 d
O4 O2- 6 c 0.182 0.5 0.999 1. 0 d
O5 O2- 6 c 0.116 0.318 0.254 1. 0 d
O6 O2- 2 b 0.3333 0.6667 0.744 1. 0 d

loop_
_atom_type_symbol
_atom_type_oxidation_number
Ba2+ 2.000
Al3+ 3.000
O2- -2.000
